data_7122849
loop_
_publ_author_name
'Cosimi, Elena'
'Trapp, Nils'
'Ebert, Marc-Olivier'
'Wennemers, Helma'

_publ_section_title
;
 Combined Experimental and Theoretical Study of Long-Range H F
 Interactions in \a Fluoro Amides
;
_journal_name_full 'Chemical Communications'
_journal_paper_doi 10.1039/C8CC09987A
_journal_year 2019
_chemical_absolute_configuration ad
_chemical_formula_moiety 'C10 H12 F N O'
_chemical_formula_sum 'C10 H12 F N O'
_chemical_formula_weight 181.21
_space_group_crystal_system triclinic
_space_group_IT_number 1
_space_group_name_Hall 'P 1'
_space_group_name_H-M_alt 'P 1'
_symmetry_space_group_name_Hall 'P 1'
_symmetry_space_group_name_H-M 'P 1'
_atom_sites_solution_hydrogens mixed
_atom_sites_solution_primary dual
_audit_creation_date 2018-05-28
_audit_creation_method
;
Olex2 1.2
(compiled 2018.05.18 svn.r3508 for OlexSys, GUI svn.r5497)
;
_audit_update_record
;
2018-12-13 deposited with the CCDC.
2019-01-16 downloaded from the CCDC.
;
_cell_angle_alpha 101.380(3)
_cell_angle_beta 93.123(3)
_cell_angle_gamma 94.168(3)
_cell_formula_units_Z 2
_cell_length_a 5.7997(2)
_cell_length_b 7.8020(3)
_cell_length_c 10.7127(4)
_cell_measurement_reflns_used 5610
_cell_measurement_temperature 100.0(1)
_cell_measurement_theta_max 78.2460
_cell_measurement_theta_min 4.2490
_cell_volume 472.78(3)
_computing_cell_refinement 'CrysAlisPro 1.171.39.31d (Rigaku OD, 2017)'
_computing_data_collection 'CrysAlisPro 1.171.39.31d (Rigaku OD, 2017)'
_computing_data_reduction 'CrysAlisPro 1.171.39.31d (Rigaku OD, 2017)'
_computing_molecular_graphics 'Olex2 (Dolomanov et al., 2009)'
_computing_publication_material 'Olex2 (Dolomanov et al., 2009)'
_computing_structure_refinement 'ShelXL (Sheldrick, 2015)'
_computing_structure_solution 'ShelXT (Sheldrick, 2015)'
_diffrn_ambient_environment N~2~
_diffrn_ambient_temperature 100.0(1)
_diffrn_detector 'CCD plate'
_diffrn_detector_type 'Pilatus 300K'
_diffrn_measured_fraction_theta_full 0.999
_diffrn_measured_fraction_theta_max 0.958
_diffrn_measurement_details
;
List of Runs (angles in degrees, time in seconds):

  # Type    Start    End  Width  t~exp~   \w     \q     \k     \f   Frames
#--------------------------------------------------------------------------
  1  \w    -59.00  31.00   0.50    1.24    --  -30.00  89.00 -72.35  180
  2  \w      5.00  32.00   0.50    1.24    --   34.00  88.00-131.48   54
  3  \w     27.00 115.00   0.50    1.24    --   46.00  67.00-107.09  176
  4  \w     98.00 178.00   0.50    4.95    --  110.00  38.00   0.00  160
  5  \w    149.00 176.00   0.50    4.95    --  110.00  77.00 -60.00   54
  6  \w    148.00 174.00   0.50    4.95    --  110.00  77.00   0.00   52
  7  \w    141.00 176.00   0.50    4.95    --  110.00  57.00  60.00   70
  8  \w    152.00 178.00   0.50    4.95    --  110.00  38.00  90.00   52
  9  \w    131.00 178.00   0.50    4.95    --  110.00  57.00 150.00   94
 10  \w    111.00 139.00   0.50    4.95    --  110.00  38.00 120.00   56
 11  \w    109.00 136.00   0.50    4.95    --  110.00  38.00  90.00   54
 12  \w    106.00 131.00   0.50    4.95    --  110.00  38.00 150.00   50
 13  \w    100.00 139.00   0.50    4.95    --  110.00  57.00  90.00   78
 14  \w     96.00 122.00   0.50    4.95    --  110.00  57.00  60.00   52
 15  \w     97.00 148.00   0.50    4.95    --  110.00  57.00 120.00  102
 16  \w     94.00 123.00   0.50    4.95    --  110.00 -19.00  30.00   58
 17  \w     98.00 129.00   0.50    4.95    --  110.00  38.00 -30.00   62
 18  \w     86.00 177.00   0.50    4.95    --  110.00  77.00  30.00  182
 19  \w    122.00 164.00   0.50    4.95    --  110.00  77.00-120.00   84
 20  \w    123.00 150.00   0.50    4.95    --  110.00  77.00-150.00   54
 21  \w    124.00 164.00   0.50    4.95    --  110.00  77.00-180.00   80
 22  \w     95.00 126.00   0.50    4.95    --  110.00  57.00-180.00   62
 23  \w     99.00 142.00   0.50    4.95    --  110.00  38.00-120.00   86
 24  \w    100.00 128.00   0.50    4.95    --  110.00  38.00-180.00   56
 25  \w     89.00 116.00   0.50    4.95    --  110.00  77.00-120.00   54
 26  \w     89.00 167.00   0.50    4.95    --  110.00  77.00 -90.00  156
 27  \w     96.00 130.00   0.50    4.95    --  110.00  57.00 -90.00   68
 28  \w     87.00 114.00   0.50    4.95    --  110.00  77.00-150.00   54
 29  \w     91.00 121.00   0.50    4.95    --  110.00  77.00-180.00   60
 30  \w     86.00 118.00   0.50    4.95    --  110.00  77.00 -60.00   64
 31  \w     91.00 118.00   0.50    4.95    --  110.00  77.00 -30.00   54
 32  \w     89.00 115.00   0.50    4.95    --  110.00  77.00   0.00   52
 33  \w     73.00 162.00   0.50    4.95    --   94.00  70.00  34.30  178
 34  \w     86.00 177.00   0.50    4.95    --  110.00  77.00 120.00  182
 35  \w     87.00 113.00   0.50    4.95    --  110.00  77.00  90.00   52
 36  \w     35.00 123.00   0.50    1.24    --   47.62  38.00  90.00  176
 37  \w     44.00  76.00   0.50    4.95    --  110.00 -57.00 150.00   64
 38  \w     51.00  82.00   0.50    4.95    --  110.00 -57.00  90.00   62
 39  \w     42.00 104.00   0.50    4.95    --  110.00 -99.00 120.00  124
 40  \w     46.00  82.00   0.50    4.95    --  110.00 -57.00   0.00   72
 41  \w     41.00  89.00   0.50    4.95    --  110.00 -99.00  30.00   96
 42  \w     84.00 120.00   0.50    4.95    --  110.00-125.00   0.00   72
 43  \w     80.00 119.00   0.50    4.95    --  110.00-125.00-120.00   78
 44  \w     52.00 130.00   0.50    4.95    --  110.00 -77.00-150.00  156
 45  \w     47.00  77.00   0.50    4.95    --  110.00-125.00-120.00   60
 46  \w     41.00  92.00   0.50    4.95    --  110.00 -99.00 -30.00  102
 47  \w     43.00  70.00   0.50    4.95    --  110.00 -57.00  30.00   54
 48  \w     46.00  73.00   0.50    4.95    --  110.00-125.00   0.00   54
 49  \w     35.00 123.00   0.50    1.24    --   47.62  38.00-180.00  176
 50  \w     25.00 113.00   0.50    1.24    --   46.00  72.00 -20.53  176
 51  \w     36.00 125.00   0.50    1.24    --   58.00  73.00  37.65  178
 52  \w     32.00 119.00   0.50    1.24    --   47.62  57.00 150.00  174
 53  \w     24.00 113.00   0.50    1.24    --   46.00  73.00 115.42  178
 54  \w      6.00  33.00   0.50    1.24    --   34.00  87.00   1.93   54
 55  \w      9.00  41.00   0.50    1.24    --   34.00  81.00 -87.53   64
 56  \w    -95.00  -9.00   0.50    4.95    --  -70.00 125.00  30.00  172
 57  \w   -141.00 -53.00   0.50    4.95    --  -70.00 -59.00 -48.13  176
 58  \w   -113.00 -78.00   0.50    1.24    --  -47.62 -77.00  60.00   70
 59  \w   -133.00 -44.00   0.50    4.95    --  -66.00 -73.00 154.88  178
 60  \w   -118.00 -38.00   0.50    1.24    --  -47.62-178.00  60.00  160
 61  \w   -127.00 -38.00   0.50    1.24    --  -58.00 -67.00-137.30  178
 62  \w   -140.00 -51.00   0.50    4.95    --  -70.00 -64.00 -83.36  178
 63  \w   -138.00 -50.00   0.50    4.95    --  -70.00 -68.00  73.75  176
 64  \w   -139.00 -50.00   0.50    4.95    --  -70.00 -67.00  45.26  178
 65  \w   -138.00 -49.00   0.50    4.95    --  -70.00 -69.00-134.55  178
 66  \w   -140.00 -84.00   0.50    4.95    --  -70.00 -99.00-150.00  112
 67  \w   -139.00 -50.00   0.50    4.95    --  -70.00 -67.00 -90.68  178
 68  \w   -138.00 -50.00   0.50    4.95    --  -70.00 -68.00  17.21  176
 69  \w   -140.00 -51.00   0.50    4.95    --  -70.00 -64.00-160.40  178
 70  \w   -140.00 -51.00   0.50    4.95    --  -70.00 -64.00 -61.00  178
 71  \w   -140.00 -84.00   0.50    4.95    --  -70.00 -99.00  60.00  112
 72  \w   -140.00 -53.00   0.50    4.95    --  -70.00 -61.00  88.70  174
 73  \w   -138.00 -50.00   0.50    4.95    --  -70.00 -68.00  28.26  176
 74  \w   -139.00 -51.00   0.50    4.95    --  -70.00 -66.00 -11.30  176
 75  \w   -138.00 -50.00   0.50    4.95    --  -70.00 -68.00 152.37  176
 76  \w   -137.00 -49.00   0.50    4.95    --  -70.00 -71.00-172.31  176
;
_diffrn_measurement_device 'four-circle diffractometer'
_diffrn_measurement_device_type 'XtaLAB Synergy, Dualflex, Pilatus 300K'
_diffrn_measurement_method '\w scans'
_diffrn_orient_matrix_type 'CrysAlisPro convention (1999,Acta A55,543-557)'
_diffrn_orient_matrix_UB_11 -0.0284100000
_diffrn_orient_matrix_UB_12 -0.0452934000
_diffrn_orient_matrix_UB_13 -0.1469308000
_diffrn_orient_matrix_UB_21 -0.1495341000
_diffrn_orient_matrix_UB_22 -0.1694906000
_diffrn_orient_matrix_UB_23 0.0054316000
_diffrn_orient_matrix_UB_31 -0.2193616000
_diffrn_orient_matrix_UB_32 0.1004334000
_diffrn_orient_matrix_UB_33 0.0027271000
_diffrn_radiation_monochromator mirror
_diffrn_radiation_probe x-ray
_diffrn_radiation_type CuK\a
_diffrn_radiation_wavelength 1.54184
_diffrn_reflns_av_R_equivalents 0.0361
_diffrn_reflns_av_unetI/netI 0.0309
_diffrn_reflns_Laue_measured_fraction_full 0.999
_diffrn_reflns_Laue_measured_fraction_max 0.958
_diffrn_reflns_limit_h_max 7
_diffrn_reflns_limit_h_min -7
_diffrn_reflns_limit_k_max 9
_diffrn_reflns_limit_k_min -9
_diffrn_reflns_limit_l_max 13
_diffrn_reflns_limit_l_min -13
_diffrn_reflns_number 13622
_diffrn_reflns_point_group_measured_fraction_full 0.958
_diffrn_reflns_point_group_measured_fraction_max 0.884
_diffrn_reflns_theta_full 67.684
_diffrn_reflns_theta_max 79.974
_diffrn_reflns_theta_min 4.220
_diffrn_source 'micro-focus sealed X-ray tube'
_diffrn_source_type 'PhotonJet (Cu) X-ray Source'
_exptl_absorpt_coefficient_mu 0.796
_exptl_absorpt_correction_T_max 1.000
_exptl_absorpt_correction_T_min 0.782
_exptl_absorpt_correction_type gaussian
_exptl_absorpt_process_details
;
CrysAlisPro 1.171.39.31d (Rigaku Oxford Diffraction, 2017)
Numerical absorption correction based on gaussian integration over
            a multifaceted crystal model
Empirical absorption correction using spherical harmonics,
 implemented in SCALE3 ABSPACK scaling algorithm.
;
_exptl_crystal_colour 'clear colourless'
_exptl_crystal_colour_lustre clear
_exptl_crystal_colour_primary colourless
_exptl_crystal_density_diffrn 1.273
_exptl_crystal_description plate
_exptl_crystal_F_000 192
_exptl_crystal_size_max 0.164
_exptl_crystal_size_mid 0.083
_exptl_crystal_size_min 0.016
_refine_diff_density_max 0.266
_refine_diff_density_min -0.292
_refine_diff_density_rms 0.046
_refine_ls_abs_structure_details
;
 Flack x determined using 1292 quotients [(I+)-(I-)]/[(I+)+(I-)]
 (Parsons, Flack and Wagner, Acta Cryst. B69 (2013) 249-259).
;
_refine_ls_abs_structure_Flack 0.01(10)
_refine_ls_extinction_method none
_refine_ls_goodness_of_fit_ref 1.060
_refine_ls_hydrogen_treatment mixed
_refine_ls_matrix_type full
_refine_ls_number_parameters 243
_refine_ls_number_reflns 3651
_refine_ls_number_restraints 5
_refine_ls_restrained_S_all 1.059
_refine_ls_R_factor_all 0.0483
_refine_ls_R_factor_gt 0.0406
_refine_ls_shift/su_max 0.000
_refine_ls_shift/su_mean 0.000
_refine_ls_structure_factor_coef Fsqd
_refine_ls_weighting_details 'w=1/[\s^2^(Fo^2^)+(0.0754P)^2^+0.0436P] where P=(Fo^2^+2Fc^2^)/3'
_refine_ls_weighting_scheme calc
_refine_ls_wR_factor_gt 0.1110
_refine_ls_wR_factor_ref 0.1196
_reflns_Friedel_coverage 0.846
_reflns_Friedel_fraction_full 0.916
_reflns_Friedel_fraction_max 0.811
_reflns_number_gt 3115
_reflns_number_total 3651
_reflns_threshold_expression 'I > 2\s(I)'
_cod_data_source_file c8cc09987a2.cif
_cod_data_source_block w230518_1_1
_cod_database_code 7122849
_shelx_shelxl_version_number 2018/3
_chemical_oxdiff_formula C10H12FNO
_shelx_space_group_comment
;
The symmetry employed for this shelxl refinement is uniquely defined
by the following loop, which should always be used as a source of
symmetry information in preference to the above space-group names.
They are only intended as comments.
;
_reflns_odcompleteness_completeness 99.94
_reflns_odcompleteness_iscentric 1
_reflns_odcompleteness_theta 66.97
_olex2_refinement_description
;
1. Fixed Uiso
 At 1.2 times of:
  All C(H) groups, All C(H,H) groups, All N(H) groups
 At 1.5 times of:
  All C(H,H,H) groups
2. Restrained distances
 N1B-H1B = N1A-H1A
 0.93 with sigma of 0.02
3.a Ternary CH refined with riding coordinates:
 C2A(H2A), C2B(H2B)
3.b Secondary CH2 refined with riding coordinates:
 C4A(H4AA,H4AB), C4B(H4BA,H4BB)
3.c Aromatic/amide H refined with riding coordinates:
 C6A(H6A), C7A(H7A), C8A(H8A), C9A(H9A), C10A(H10A), C6B(H6B), C7B(H7B),
 C8B(H8B), C9B(H9B), C10B(H10B)
3.d Idealised Me refined as rotating group:
 C1A(H1AA,H1AB,H1AC), C1B(H1BA,H1BB,H1BC)
;
_olex2_date_sample_data_collection 2018-05-23
_olex2_date_sample_submission 2018-05-23
_olex2_submission_original_sample_id w230518_1_1
_olex2_submission_special_instructions 'No special instructions were received'
_oxdiff_exptl_absorpt_empirical_details
;
Empirical correction (ABSPACK) includes:
- Absorption correction using spherical harmonics
- Frame scaling
- Detector area scaling
;
_oxdiff_exptl_absorpt_empirical_full_max 1.858
_oxdiff_exptl_absorpt_empirical_full_min 0.667

loop_
_space_group_symop_operation_xyz
'x, y, z'

loop_
_atom_site_label
_atom_site_type_symbol
_atom_site_fract_x
_atom_site_fract_y
_atom_site_fract_z
_atom_site_U_iso_or_equiv
_atom_site_adp_type
_atom_site_occupancy
_atom_site_site_symmetry_order
_atom_site_calc_flag
_atom_site_refinement_flags_posn
F1A F -0.0018(3) 0.5346(2) 0.23134(16) 0.0383(4) Uani 1 1 d .
O1A O -0.0016(4) 0.9773(3) 0.38818(19) 0.0335(5) Uani 1 1 d .
N1A N 0.2496(4) 0.7714(3) 0.4025(2) 0.0271(5) Uani 1 1 d D
H1A H 0.289(6) 0.659(3) 0.371(3) 0.033 Uiso 1 1 d DR
C1A C -0.0800(7) 0.7652(5) 0.1247(3) 0.0416(8) Uani 1 1 d .
H1AA H 0.076810 0.774938 0.100893 0.062 Uiso 1 1 calc GR
H1AB H -0.141234 0.877784 0.134814 0.062 Uiso 1 1 calc GR
H1AC H -0.172514 0.682854 0.059401 0.062 Uiso 1 1 calc GR
C2A C -0.0851(5) 0.7021(4) 0.2493(3) 0.0312(6) Uani 1 1 d .
H2A H -0.245577 0.693238 0.273241 0.037 Uiso 1 1 calc R
C3A C 0.0600(5) 0.8279(3) 0.3545(3) 0.0270(6) Uani 1 1 d .
C4A C 0.4145(5) 0.8867(4) 0.4942(3) 0.0292(6) Uani 1 1 d .
H4AA H 0.381940 1.007128 0.495049 0.035 Uiso 1 1 calc R
H4AB H 0.568853 0.872760 0.465118 0.035 Uiso 1 1 calc R
C5A C 0.4143(5) 0.8564(3) 0.6292(3) 0.0262(6) Uani 1 1 d .
C6A C 0.2236(5) 0.7776(4) 0.6753(3) 0.0307(6) Uani 1 1 d .
H6A H 0.090880 0.739200 0.621457 0.037 Uiso 1 1 calc R
C7A C 0.2283(5) 0.7553(4) 0.8006(3) 0.0348(7) Uani 1 1 d .
H7A H 0.099461 0.701639 0.830036 0.042 Uiso 1 1 calc R
C8A C 0.4240(6) 0.8126(4) 0.8819(3) 0.0339(7) Uani 1 1 d .
H8A H 0.427852 0.797765 0.966024 0.041 Uiso 1 1 calc R
C9A C 0.6150(5) 0.8929(4) 0.8364(3) 0.0362(7) Uani 1 1 d .
H9A H 0.746877 0.932843 0.890620 0.043 Uiso 1 1 calc R
C10A C 0.6101(5) 0.9134(4) 0.7116(3) 0.0326(7) Uani 1 1 d .
H10A H 0.739502 0.966116 0.682030 0.039 Uiso 1 1 calc R
F1B F 0.4919(3) 0.0228(2) 0.23202(16) 0.0366(4) Uani 1 1 d .
O1B O 0.4917(4) 0.4723(3) 0.3717(2) 0.0387(5) Uani 1 1 d .
N1B N 0.7376(4) 0.2674(3) 0.3982(2) 0.0274(5) Uani 1 1 d D
H1B H 0.781(6) 0.154(3) 0.374(3) 0.033 Uiso 1 1 d DR
C1B C 0.3923(7) 0.2406(5) 0.1179(3) 0.0446(8) Uani 1 1 d .
H1BA H 0.545465 0.247978 0.088495 0.067 Uiso 1 1 calc GR
H1BB H 0.330521 0.352831 0.125969 0.067 Uiso 1 1 calc GR
H1BC H 0.294375 0.154750 0.057670 0.067 Uiso 1 1 calc GR
C2B C 0.4026(5) 0.1876(4) 0.2459(3) 0.0310(6) Uani 1 1 d .
H2B H 0.245021 0.177637 0.273930 0.037 Uiso 1 1 calc R
C3B C 0.5509(5) 0.3211(3) 0.3458(3) 0.0282(6) Uani 1 1 d .
C4B C 0.9017(5) 0.3883(4) 0.4882(3) 0.0312(6) Uani 1 1 d .
H4BA H 0.866491 0.507617 0.487021 0.037 Uiso 1 1 calc R
H4BB H 1.056758 0.375069 0.460001 0.037 Uiso 1 1 calc R
C5B C 0.8986(5) 0.3600(4) 0.6235(3) 0.0282(6) Uani 1 1 d .
C6B C 0.7211(5) 0.4159(4) 0.6999(3) 0.0309(6) Uani 1 1 d .
H6B H 0.598590 0.467209 0.666357 0.037 Uiso 1 1 calc R
C7B C 0.7252(5) 0.3958(4) 0.8247(3) 0.0349(7) Uani 1 1 d .
H7B H 0.605063 0.433014 0.874687 0.042 Uiso 1 1 calc R
C8B C 0.9078(6) 0.3201(4) 0.8767(3) 0.0341(7) Uani 1 1 d .
H8B H 0.911519 0.308458 0.961530 0.041 Uiso 1 1 calc R
C9B C 1.0836(5) 0.2622(4) 0.8011(3) 0.0338(7) Uani 1 1 d .
H9B H 1.205379 0.210276 0.834766 0.041 Uiso 1 1 calc R
C10B C 1.0786(5) 0.2815(4) 0.6755(3) 0.0313(6) Uani 1 1 d .
H10B H 1.196960 0.241597 0.625088 0.038 Uiso 1 1 calc R

loop_
_atom_site_aniso_label
_atom_site_aniso_U_11
_atom_site_aniso_U_22
_atom_site_aniso_U_33
_atom_site_aniso_U_23
_atom_site_aniso_U_13
_atom_site_aniso_U_12
F1A 0.0440(11) 0.0249(9) 0.0441(10) 0.0029(7) -0.0051(8) 0.0074(7)
O1A 0.0332(11) 0.0250(10) 0.0430(12) 0.0056(8) 0.0003(9) 0.0115(8)
N1A 0.0273(13) 0.0218(11) 0.0330(12) 0.0067(9) 0.0005(9) 0.0052(9)
C1A 0.050(2) 0.0397(18) 0.0362(16) 0.0082(13) -0.0001(14) 0.0095(15)
C2A 0.0281(15) 0.0272(14) 0.0386(16) 0.0048(11) 0.0014(12) 0.0098(12)
C3A 0.0259(15) 0.0247(14) 0.0330(14) 0.0096(11) 0.0045(11) 0.0073(11)
C4A 0.0229(14) 0.0256(14) 0.0403(15) 0.0092(11) 0.0027(11) 0.0023(11)
C5A 0.0246(14) 0.0176(12) 0.0367(15) 0.0046(11) 0.0021(11) 0.0060(11)
C6A 0.0275(15) 0.0269(14) 0.0370(15) 0.0053(12) 0.0022(12) 0.0007(12)
C7A 0.0317(16) 0.0301(16) 0.0424(16) 0.0067(13) 0.0068(12) -0.0009(13)
C8A 0.0397(18) 0.0291(15) 0.0341(15) 0.0088(12) 0.0021(12) 0.0039(13)
C9A 0.0300(16) 0.0348(16) 0.0423(17) 0.0072(13) -0.0066(13) 0.0001(13)
C10A 0.0231(15) 0.0273(15) 0.0478(17) 0.0095(13) 0.0018(12) -0.0008(12)
F1B 0.0417(10) 0.0244(9) 0.0425(10) 0.0050(7) -0.0051(7) 0.0056(7)
O1B 0.0351(12) 0.0262(10) 0.0554(14) 0.0072(9) -0.0015(10) 0.0123(9)
N1B 0.0277(13) 0.0210(11) 0.0344(12) 0.0076(9) -0.0005(9) 0.0053(9)
C1B 0.057(2) 0.0413(19) 0.0367(17) 0.0081(14) -0.0015(15) 0.0156(17)
C2B 0.0284(15) 0.0278(15) 0.0367(15) 0.0051(12) 0.0008(11) 0.0070(12)
C3B 0.0255(14) 0.0255(14) 0.0369(15) 0.0117(12) 0.0056(12) 0.0069(11)
C4B 0.0266(14) 0.0265(14) 0.0410(16) 0.0088(11) 0.0011(12) 0.0005(11)
C5B 0.0242(15) 0.0220(13) 0.0369(15) 0.0044(11) -0.0013(12) -0.0006(12)
C6B 0.0220(14) 0.0252(14) 0.0449(17) 0.0060(12) 0.0006(12) 0.0029(12)
C7B 0.0278(15) 0.0322(15) 0.0432(17) 0.0035(12) 0.0066(12) 0.0005(12)
C8B 0.0350(17) 0.0332(16) 0.0334(15) 0.0086(12) 0.0019(12) -0.0056(14)
C9B 0.0288(16) 0.0296(15) 0.0433(17) 0.0090(13) -0.0024(13) 0.0037(12)
C10B 0.0260(15) 0.0259(14) 0.0407(16) 0.0039(12) 0.0021(12) 0.0023(12)

loop_
_atom_type_symbol
_atom_type_description
_atom_type_scat_dispersion_real
_atom_type_scat_dispersion_imag
_atom_type_scat_source
C C 0.0181 0.0091 'International Tables Vol C Tables 4.2.6.8 and 6.1.1.4'
H H 0.0000 0.0000 'International Tables Vol C Tables 4.2.6.8 and 6.1.1.4'
F F 0.0727 0.0534 'International Tables Vol C Tables 4.2.6.8 and 6.1.1.4'
N N 0.0311 0.0180 'International Tables Vol C Tables 4.2.6.8 and 6.1.1.4'
O O 0.0492 0.0322 'International Tables Vol C Tables 4.2.6.8 and 6.1.1.4'

loop_
_exptl_crystal_face_index_h
_exptl_crystal_face_index_k
_exptl_crystal_face_index_l
_exptl_crystal_face_perp_dist
0 -5 1 0.0454
3 3 -1 0.0450
0 5 -1 0.0399
-4 0 1 0.0407
0 0 7 0.0081
0 0 -7 0.0081
-2 -4 1 0.0360
-1 1 -6 0.0206
-3 -1 -4 0.0278

loop_
_geom_angle_atom_site_label_1
_geom_angle_atom_site_label_2
_geom_angle_atom_site_label_3
_geom_angle
C3A N1A H1A 120(2)
C3A N1A C4A 122.1(2)
C4A N1A H1A 117(2)
H1AA C1A H1AB 109.5
H1AA C1A H1AC 109.5
H1AB C1A H1AC 109.5
C2A C1A H1AA 109.5
C2A C1A H1AB 109.5
C2A C1A H1AC 109.5
F1A C2A C1A 108.5(2)
F1A C2A H2A 108.9
F1A C2A C3A 110.4(2)
C1A C2A H2A 108.9
C3A C2A C1A 111.0(2)
C3A C2A H2A 108.9
O1A C3A N1A 124.3(3)
O1A C3A C2A 118.2(2)
N1A C3A C2A 117.5(2)
N1A C4A H4AA 108.5
N1A C4A H4AB 108.5
N1A C4A C5A 115.2(2)
H4AA C4A H4AB 107.5
C5A C4A H4AA 108.5
C5A C4A H4AB 108.5
C6A C5A C4A 122.5(2)
C6A C5A C10A 118.5(3)
C10A C5A C4A 118.9(2)
C5A C6A H6A 119.6
C7A C6A C5A 120.9(3)
C7A C6A H6A 119.6
C6A C7A H7A 119.9
C8A C7A C6A 120.2(3)
C8A C7A H7A 119.9
C7A C8A H8A 120.4
C7A C8A C9A 119.2(3)
C9A C8A H8A 120.4
C8A C9A H9A 119.8
C10A C9A C8A 120.4(3)
C10A C9A H9A 119.8
C5A C10A H10A 119.6
C9A C10A C5A 120.8(3)
C9A C10A H10A 119.6
C3B N1B H1B 122(2)
C3B N1B C4B 121.8(2)
C4B N1B H1B 116(2)
H1BA C1B H1BB 109.5
H1BA C1B H1BC 109.5
H1BB C1B H1BC 109.5
C2B C1B H1BA 109.5
C2B C1B H1BB 109.5
C2B C1B H1BC 109.5
F1B C2B C1B 108.6(2)
F1B C2B H2B 108.8
F1B C2B C3B 110.1(2)
C1B C2B H2B 108.8
C1B C2B C3B 111.8(2)
C3B C2B H2B 108.8
O1B C3B N1B 124.5(3)
O1B C3B C2B 118.1(2)
N1B C3B C2B 117.4(2)
N1B C4B H4BA 108.8
N1B C4B H4BB 108.8
N1B C4B C5B 113.7(2)
H4BA C4B H4BB 107.7
C5B C4B H4BA 108.8
C5B C4B H4BB 108.8
C6B C5B C4B 121.2(3)
C6B C5B C10B 118.6(3)
C10B C5B C4B 120.2(3)
C5B C6B H6B 119.7
C7B C6B C5B 120.6(3)
C7B C6B H6B 119.7
C6B C7B H7B 119.8
C6B C7B C8B 120.5(3)
C8B C7B H7B 119.8
C7B C8B H8B 120.3
C9B C8B C7B 119.4(3)
C9B C8B H8B 120.3
C8B C9B H9B 120.0
C10B C9B C8B 120.1(3)
C10B C9B H9B 120.0
C5B C10B H10B 119.6
C9B C10B C5B 120.8(3)
C9B C10B H10B 119.6

loop_
_geom_bond_atom_site_label_1
_geom_bond_atom_site_label_2
_geom_bond_distance
F1A C2A 1.407(3)
O1A C3A 1.235(3)
N1A H1A 0.92(2)
N1A C3A 1.329(4)
N1A C4A 1.454(3)
C1A H1AA 0.9600
C1A H1AB 0.9600
C1A H1AC 0.9600
C1A C2A 1.512(4)
C2A H2A 0.9800
C2A C3A 1.510(4)
C4A H4AA 0.9700
C4A H4AB 0.9700
C4A C5A 1.511(4)
C5A C6A 1.388(4)
C5A C10A 1.388(4)
C6A H6A 0.9300
C6A C7A 1.386(4)
C7A H7A 0.9300
C7A C8A 1.383(4)
C8A H8A 0.9300
C8A C9A 1.391(5)
C9A H9A 0.9300
C9A C10A 1.377(4)
C10A H10A 0.9300
F1B C2B 1.405(3)
O1B C3B 1.235(4)
N1B H1B 0.93(2)
N1B C3B 1.325(4)
N1B C4B 1.461(4)
C1B H1BA 0.9600
C1B H1BB 0.9600
C1B H1BC 0.9600
C1B C2B 1.508(4)
C2B H2B 0.9800
C2B C3B 1.516(4)
C4B H4BA 0.9700
C4B H4BB 0.9700
C4B C5B 1.509(4)
C5B C6B 1.392(4)
C5B C10B 1.393(4)
C6B H6B 0.9300
C6B C7B 1.375(4)
C7B H7B 0.9300
C7B C8B 1.392(5)
C8B H8B 0.9300
C8B C9B 1.383(5)
C9B H9B 0.9300
C9B C10B 1.382(4)
C10B H10B 0.9300

loop_
_exptl_oxdiff_crystal_face_indexfrac_h
_exptl_oxdiff_crystal_face_indexfrac_k
_exptl_oxdiff_crystal_face_indexfrac_l
_exptl_oxdiff_crystal_face_x
_exptl_oxdiff_crystal_face_y
_exptl_oxdiff_crystal_face_z
-0.0006 -5.0024 0.9984 0.0799 0.8534 -0.4996
3.0004 3.0027 -0.9979 -0.0746 -0.9630 -0.3593
0.0006 5.0024 -0.9984 -0.0799 -0.8534 0.4996
-4.0002 -0.0010 0.9982 -0.0330 0.6038 0.8801
-0.0035 0.0106 6.9949 -1.0281 0.0367 0.0209
0.0035 -0.0106 -6.9949 1.0281 -0.0367 -0.0209
-2.0005 -4.0029 0.9980 0.0915 0.9830 0.0395
-0.9969 0.9910 -5.9957 0.8644 -0.0515 0.3019
-2.9978 -1.0087 -3.9981 0.7183 0.5975 0.5454
